data_7004347
loop_
_publ_author_name
'Wu, Hua'
'Dong, Xian-Wu'
'Liu, Hai-Yan'
'Ma, Jian-Fang'
'Li, Shun-Li'
'Yang, Jin'
'Liu, Ying-Ying'
'Su, Zhong-Min'

_publ_section_title
;
 Influence of anionic sulfonate-containing co-ligands on the solid
 structures of silver complexes supported by 4,4&#x2032;-bipyridine
 bridges
;
_journal_issue 39
_journal_name_full 'Dalton Transactions'
_journal_page_first 5331
_journal_page_last 5341
_journal_paper_doi 10.1039/b806195e
_journal_year 2008
_chemical_formula_moiety 'C24 H22 Ag N5 O3 S '
_chemical_formula_sum 'C24 H22 Ag N5 O3 S'
_chemical_formula_weight 568.40
_chemical_name_systematic
;
?
;
_space_group_IT_number 2
_symmetry_cell_setting triclinic
_symmetry_space_group_name_Hall '-P 1'
_symmetry_space_group_name_H-M 'P -1'
_atom_sites_solution_hydrogens geom
_atom_sites_solution_primary direct
_atom_sites_solution_secondary difmap
_audit_creation_method SHELXL-97
_cell_angle_alpha 76.90(3)
_cell_angle_beta 82.36(3)
_cell_angle_gamma 71.57(3)
_cell_formula_units_Z 2
_cell_length_a 8.241(2)
_cell_length_b 11.441(2)
_cell_length_c 13.314(3)
_cell_measurement_reflns_used 5243
_cell_measurement_temperature 293(2)
_cell_measurement_theta_max 27.5
_cell_measurement_theta_min 3.1
_cell_volume 1157.4(5)
_computing_cell_refinement PROCESS-AUTO
_computing_data_collection PROCESS-AUTO
_computing_data_reduction PROCESS-AUTO
_computing_molecular_graphics 'SHELXTL-PLUS (Sheldrick, 1990)'
_computing_publication_material SHELXL-97
_computing_structure_refinement 'SHELXL-97 (Sheldrick, 1997)'
_computing_structure_solution 'SHELXS-97 (Sheldrick, 1997)'
_diffrn_ambient_temperature 293(2)
_diffrn_detector_area_resol_mean 10.0
_diffrn_measured_fraction_theta_full 0.988
_diffrn_measured_fraction_theta_max 0.988
_diffrn_measurement_device_type 'Rigaku RAXIS-RAPID'
_diffrn_measurement_method '\w scan'
_diffrn_radiation_monochromator graphite
_diffrn_radiation_source 'fine-focus sealed tube'
_diffrn_radiation_type MoK\a
_diffrn_radiation_wavelength 0.71073
_diffrn_reflns_av_R_equivalents 0.0265
_diffrn_reflns_av_sigmaI/netI 0.0361
_diffrn_reflns_limit_h_max 10
_diffrn_reflns_limit_h_min -9
_diffrn_reflns_limit_k_max 14
_diffrn_reflns_limit_k_min -14
_diffrn_reflns_limit_l_max 17
_diffrn_reflns_limit_l_min -17
_diffrn_reflns_number 11469
_diffrn_reflns_theta_full 27.48
_diffrn_reflns_theta_max 27.48
_diffrn_reflns_theta_min 3.14
_exptl_absorpt_coefficient_mu 0.998
_exptl_absorpt_correction_T_max 0.889
_exptl_absorpt_correction_T_min 0.765
_exptl_absorpt_correction_type multi-scan
_exptl_absorpt_process_details 'ABSCOR (Higashi, 1995)'
_exptl_crystal_colour colorless
_exptl_crystal_density_diffrn 1.631
_exptl_crystal_density_method 'not measured'
_exptl_crystal_description block
_exptl_crystal_F_000 576
_exptl_crystal_size_max 0.272
_exptl_crystal_size_mid 0.236
_exptl_crystal_size_min 0.124
_refine_diff_density_max 0.948
_refine_diff_density_min -0.358
_refine_diff_density_rms 0.091
_refine_ls_extinction_method none
_refine_ls_goodness_of_fit_ref 1.083
_refine_ls_hydrogen_treatment constr
_refine_ls_matrix_type full
_refine_ls_number_parameters 307
_refine_ls_number_reflns 5243
_refine_ls_number_restraints 0
_refine_ls_restrained_S_all 1.083
_refine_ls_R_factor_all 0.0630
_refine_ls_R_factor_gt 0.0424
_refine_ls_shift/su_max 0.001
_refine_ls_shift/su_mean 0.000
_refine_ls_structure_factor_coef Fsqd
_refine_ls_weighting_details 'calc w=1/[\s^2^(Fo^2^)+(0.0642P)^2^+0.2364P] where P=(Fo^2^+2Fc^2^)/3'
_refine_ls_weighting_scheme calc
_refine_ls_wR_factor_gt 0.1103
_refine_ls_wR_factor_ref 0.1197
_reflns_number_gt 3828
_reflns_number_total 5243
_reflns_threshold_expression >2sigma(I)
_cod_data_source_file b806195e.txt
_cod_data_source_block compd5
_cod_depositor_comments
;
The following automatic conversions were performed:
'_symmetry_cell_setting' value 'Triclinic' changed to 'triclinic'
according to '/home/saulius/struct/CIF-dictionaries/cif_core.dic'
dictionary named 'cif_core.dic' version 2.4.1 from 2010-06-29.

Automatic conversion script
Id: cif_fix_enum 1527 2010-12-29 10:47:43Z saulius 
;
_cod_original_sg_symbol_H-M 'P -1 '
_cod_database_code 7004347

loop_
_symmetry_equiv_pos_as_xyz
'x, y, z'
'-x, -y, -z'

loop_
_atom_site_label
_atom_site_type_symbol
_atom_site_fract_x
_atom_site_fract_y
_atom_site_fract_z
_atom_site_U_iso_or_equiv
_atom_site_adp_type
_atom_site_occupancy
_atom_site_symmetry_multiplicity
_atom_site_calc_flag
_atom_site_refinement_flags
_atom_site_disorder_assembly
_atom_site_disorder_group
Ag1 Ag 0.76929(4) 1.07222(2) 0.45611(2) 0.05645(13) Uani 1 1 d . . .
C1 C 0.2495(4) 0.2659(3) 0.9164(3) 0.0451(8) Uani 1 1 d . . .
C2 C 0.4270(5) 0.2229(4) 0.8905(3) 0.0560(9) Uani 1 1 d . . .
H2 H 0.4778 0.1386 0.8873 0.067 Uiso 1 1 calc R . .
C3 C 0.5260(5) 0.3029(4) 0.8698(3) 0.0572(10) Uani 1 1 d . . .
H3 H 0.6421 0.2722 0.8511 0.069 Uiso 1 1 calc R . .
C4 C 0.4574(5) 0.4284(3) 0.8759(3) 0.0472(8) Uani 1 1 d . . .
C5 C 0.2829(5) 0.4723(3) 0.9039(3) 0.0479(8) Uani 1 1 d . . .
H5 H 0.2338 0.5560 0.9095 0.057 Uiso 1 1 calc R . .
C6 C 0.1832(5) 0.3929(3) 0.9230(3) 0.0497(8) Uani 1 1 d . . .
H6 H 0.0670 0.4245 0.9411 0.060 Uiso 1 1 calc R . .
C7 C 0.6094(5) 0.6934(4) 0.8244(3) 0.0487(8) Uani 1 1 d . . .
C8 C 0.7843(5) 0.6491(4) 0.8155(3) 0.0588(10) Uani 1 1 d . . .
H8 H 0.8383 0.5630 0.8249 0.071 Uiso 1 1 calc R . .
C9 C 0.8806(5) 0.7319(4) 0.7926(3) 0.0602(10) Uani 1 1 d . . .
H9 H 0.9995 0.7012 0.7868 0.072 Uiso 1 1 calc R . .
C10 C 0.8036(5) 0.8583(3) 0.7784(3) 0.0465(8) Uani 1 1 d . . .
C11 C 0.6259(5) 0.9041(4) 0.7864(4) 0.0657(11) Uani 1 1 d . . .
H11 H 0.5723 0.9903 0.7759 0.079 Uiso 1 1 calc R . .
C12 C 0.5292(5) 0.8217(4) 0.8099(4) 0.0643(11) Uani 1 1 d . . .
H12 H 0.4102 0.8521 0.8160 0.077 Uiso 1 1 calc R . .
C13 C 0.7073(9) 0.8148(5) 0.5369(4) 0.0877(17) Uani 1 1 d . . .
H13 H 0.6877 0.8439 0.5985 0.105 Uiso 1 1 calc R . .
C14 C 0.7062(8) 0.6941(4) 0.5412(3) 0.0812(16) Uani 1 1 d . . .
H14 H 0.6846 0.6456 0.6048 0.097 Uiso 1 1 calc R . .
C15 C 0.7351(4) 0.6447(3) 0.4568(3) 0.0411(7) Uani 1 1 d . . .
C16 C 0.7716(8) 0.7220(4) 0.3654(3) 0.0739(14) Uani 1 1 d . . .
H16 H 0.7977 0.6924 0.3038 0.089 Uiso 1 1 calc R . .
C17 C 0.7689(8) 0.8430(4) 0.3667(4) 0.0766(14) Uani 1 1 d . . .
H17 H 0.7926 0.8936 0.3048 0.092 Uiso 1 1 calc R . .
C18 C 0.7149(5) 0.3566(3) 0.3750(3) 0.0534(9) Uani 1 1 d . . .
H18 H 0.6984 0.3347 0.3148 0.064 Uiso 1 1 calc R . .
C19 C 0.7133(5) 0.4779(3) 0.3707(3) 0.0520(9) Uani 1 1 d . . .
H19 H 0.6974 0.5354 0.3085 0.062 Uiso 1 1 calc R . .
C20 C 0.7353(4) 0.5147(3) 0.4583(3) 0.0420(7) Uani 1 1 d . . .
C21 C 0.7589(6) 0.4232(3) 0.5481(3) 0.0576(10) Uani 1 1 d . . .
H21 H 0.7726 0.4432 0.6098 0.069 Uiso 1 1 calc R . .
C22 C 0.7619(6) 0.3023(3) 0.5458(3) 0.0603(10) Uani 1 1 d . . .
H22 H 0.7810 0.2418 0.6063 0.072 Uiso 1 1 calc R . .
C23 C -0.0344(6) 0.2344(5) 0.9524(5) 0.0776(14) Uani 1 1 d . . .
H23A H -0.0827 0.1662 0.9618 0.116 Uiso 1 1 calc R . .
H23B H -0.0831 0.2981 0.8949 0.116 Uiso 1 1 calc R . .
H23C H -0.0595 0.2694 1.0138 0.116 Uiso 1 1 calc R . .
C24 C 0.2197(7) 0.0554(4) 0.9428(4) 0.0750(13) Uani 1 1 d . . .
H24A H 0.1287 0.0174 0.9538 0.112 Uiso 1 1 calc R . .
H24B H 0.2904 0.0228 1.0005 0.112 Uiso 1 1 calc R . .
H24C H 0.2877 0.0367 0.8808 0.112 Uiso 1 1 calc R . .
N5 N 0.5700(4) 0.5031(3) 0.8513(2) 0.0535(7) Uani 1 1 d . . .
N4 N 0.4966(4) 0.6172(3) 0.8473(2) 0.0533(7) Uani 1 1 d . . .
N1 N 0.1484(4) 0.1888(3) 0.9326(3) 0.0576(8) Uani 1 1 d . . .
N2 N 0.7340(4) 0.8910(3) 0.4524(2) 0.0527(7) Uani 1 1 d . . .
N3 N 0.7386(4) 0.2690(3) 0.4605(2) 0.0510(7) Uani 1 1 d . . .
O1 O 0.9217(4) 0.9965(3) 0.6262(2) 0.0687(8) Uani 1 1 d . . .
O2 O 0.8426(5) 1.0720(3) 0.7846(3) 0.0808(10) Uani 1 1 d . . .
O3 O 1.0969(4) 0.8996(3) 0.7674(3) 0.0713(9) Uani 1 1 d . . .
S1 S 0.92565(12) 0.96604(8) 0.73743(7) 0.0488(2) Uani 1 1 d . . .

loop_
_atom_site_aniso_label
_atom_site_aniso_U_11
_atom_site_aniso_U_22
_atom_site_aniso_U_33
_atom_site_aniso_U_23
_atom_site_aniso_U_13
_atom_site_aniso_U_12
Ag1 0.0711(2) 0.02982(15) 0.0767(2) -0.01882(13) -0.00467(15) -0.02068(13)
C1 0.048(2) 0.0439(18) 0.0460(18) -0.0094(15) -0.0103(14) -0.0136(15)
C2 0.048(2) 0.0397(18) 0.082(3) -0.0198(18) -0.0139(18) -0.0054(16)
C3 0.043(2) 0.049(2) 0.081(3) -0.0179(19) -0.0118(18) -0.0092(17)
C4 0.048(2) 0.0442(19) 0.0532(19) -0.0140(15) -0.0085(15) -0.0143(16)
C5 0.056(2) 0.0341(17) 0.053(2) -0.0131(15) -0.0042(16) -0.0091(15)
C6 0.045(2) 0.0456(19) 0.057(2) -0.0154(16) 0.0004(16) -0.0106(16)
C7 0.053(2) 0.049(2) 0.0490(19) -0.0128(16) -0.0035(15) -0.0196(17)
C8 0.054(2) 0.0382(19) 0.079(3) -0.0014(18) -0.0159(19) -0.0088(17)
C9 0.050(2) 0.045(2) 0.080(3) -0.0001(19) -0.0112(19) -0.0119(18)
C10 0.047(2) 0.0460(19) 0.0485(18) -0.0127(15) -0.0060(15) -0.0137(16)
C11 0.056(2) 0.046(2) 0.099(3) -0.031(2) 0.005(2) -0.0139(18)
C12 0.048(2) 0.053(2) 0.100(3) -0.033(2) 0.003(2) -0.0158(18)
C13 0.173(6) 0.059(3) 0.055(2) -0.028(2) 0.003(3) -0.061(3)
C14 0.164(5) 0.050(2) 0.046(2) -0.0103(19) 0.000(3) -0.058(3)
C15 0.0503(19) 0.0284(15) 0.0506(18) -0.0112(14) -0.0078(14) -0.0160(14)
C16 0.137(4) 0.048(2) 0.052(2) -0.0129(18) -0.011(2) -0.046(3)
C17 0.136(4) 0.046(2) 0.059(2) -0.0039(19) -0.014(3) -0.044(3)
C18 0.075(3) 0.0402(18) 0.054(2) -0.0174(16) -0.0127(18) -0.0206(18)
C19 0.081(3) 0.0353(17) 0.0444(18) -0.0088(14) -0.0112(17) -0.0202(18)
C20 0.054(2) 0.0292(15) 0.0469(17) -0.0103(13) -0.0069(15) -0.0144(14)
C21 0.094(3) 0.0352(18) 0.050(2) -0.0097(15) -0.0188(19) -0.022(2)
C22 0.098(3) 0.0303(17) 0.055(2) -0.0044(16) -0.013(2) -0.0215(19)
C23 0.054(3) 0.061(3) 0.122(4) -0.019(3) -0.001(2) -0.025(2)
C24 0.079(3) 0.048(2) 0.104(4) -0.022(2) 0.004(3) -0.027(2)
N5 0.0568(19) 0.0488(18) 0.0598(18) -0.0156(15) -0.0104(14) -0.0165(15)
N4 0.0555(19) 0.0480(18) 0.0605(18) -0.0161(15) -0.0070(14) -0.0162(15)
N1 0.0496(18) 0.0430(17) 0.082(2) -0.0111(16) -0.0061(15) -0.0155(14)
N2 0.073(2) 0.0351(15) 0.0601(19) -0.0160(14) -0.0039(15) -0.0249(15)
N3 0.068(2) 0.0264(13) 0.0627(18) -0.0129(13) -0.0075(15) -0.0153(14)
O1 0.084(2) 0.0680(19) 0.0570(16) -0.0045(14) -0.0026(14) -0.0333(17)
O2 0.092(2) 0.0624(19) 0.104(2) -0.0455(18) 0.0247(19) -0.0366(17)
O3 0.0586(18) 0.0621(18) 0.095(2) 0.0035(16) -0.0186(15) -0.0276(15)
S1 0.0535(5) 0.0405(4) 0.0557(5) -0.0114(4) -0.0045(4) -0.0168(4)

loop_
_atom_type_symbol
_atom_type_description
_atom_type_scat_dispersion_real
_atom_type_scat_dispersion_imag
_atom_type_scat_source
C C 0.0033 0.0016 'International Tables Vol C Tables 4.2.6.8 and 6.1.1.4'
H H 0.0000 0.0000 'International Tables Vol C Tables 4.2.6.8 and 6.1.1.4'
N N 0.0061 0.0033 'International Tables Vol C Tables 4.2.6.8 and 6.1.1.4'
O O 0.0106 0.0060 'International Tables Vol C Tables 4.2.6.8 and 6.1.1.4'
S S 0.1246 0.1234 'International Tables Vol C Tables 4.2.6.8 and 6.1.1.4'
Ag Ag -0.8971 1.1015 'International Tables Vol C Tables 4.2.6.8 and 6.1.1.4'

loop_
_geom_angle_atom_site_label_1
_geom_angle_atom_site_label_2
_geom_angle_atom_site_label_3
_geom_angle
_geom_angle_site_symmetry_1
_geom_angle_site_symmetry_3
_geom_angle_publ_flag
N2 Ag1 N3 166.5(1) . 1_565 ?
N2 Ag1 O1 95.8(1) . . ?
N3 Ag1 O1 91.0(1) 1_565 . ?
N2 Ag1 O1 91.1(1) . 2_776 ?
N3 Ag1 O1 101.3(1) 1_565 2_776 ?
O1 Ag1 O1 83.2(1) . 2_776 ?
N1 C1 C6 122.0(3) . . ?
N1 C1 C2 121.9(3) . . ?
C6 C1 C2 116.1(3) . . ?
C3 C2 C1 121.3(4) . . ?
C3 C2 H2 119.4 . . ?
C1 C2 H2 119.4 . . ?
C2 C3 C4 121.6(4) . . ?
C2 C3 H3 119.2 . . ?
C4 C3 H3 119.2 . . ?
C3 C4 C5 118.1(3) . . ?
C3 C4 N5 117.0(3) . . ?
C5 C4 N5 124.9(3) . . ?
C6 C5 C4 120.3(3) . . ?
C6 C5 H5 119.8 . . ?
C4 C5 H5 119.8 . . ?
C5 C6 C1 122.6(3) . . ?
C5 C6 H6 118.7 . . ?
C1 C6 H6 118.7 . . ?
C8 C7 C12 119.9(4) . . ?
C8 C7 N4 125.0(4) . . ?
C12 C7 N4 115.1(3) . . ?
C7 C8 C9 120.0(4) . . ?
C7 C8 H8 120.0 . . ?
C9 C8 H8 120.0 . . ?
C10 C9 C8 120.8(4) . . ?
C10 C9 H9 119.6 . . ?
C8 C9 H9 119.6 . . ?
C9 C10 C11 119.5(4) . . ?
C9 C10 S1 121.0(3) . . ?
C11 C10 S1 119.1(3) . . ?
C12 C11 C10 119.8(4) . . ?
C12 C11 H11 120.1 . . ?
C10 C11 H11 120.1 . . ?
C11 C12 C7 119.9(4) . . ?
C11 C12 H12 120.0 . . ?
C7 C12 H12 120.0 . . ?
N2 C13 C14 124.3(4) . . ?
N2 C13 H13 117.8 . . ?
C14 C13 H13 117.8 . . ?
C15 C14 C13 121.7(4) . . ?
C15 C14 H14 119.2 . . ?
C13 C14 H14 119.2 . . ?
C14 C15 C16 115.6(3) . . ?
C14 C15 C20 123.3(3) . . ?
C16 C15 C20 121.1(3) . . ?
C17 C16 C15 119.5(4) . . ?
C17 C16 H16 120.3 . . ?
C15 C16 H16 120.3 . . ?
N2 C17 C16 123.3(4) . . ?
N2 C17 H17 118.3 . . ?
C16 C17 H17 118.3 . . ?
N3 C18 C19 123.4(3) . . ?
N3 C18 H18 118.3 . . ?
C19 C18 H18 118.3 . . ?
C18 C19 C20 120.2(3) . . ?
C18 C19 H19 119.9 . . ?
C20 C19 H19 119.9 . . ?
C19 C20 C21 116.4(3) . . ?
C19 C20 C15 121.9(3) . . ?
C21 C20 C15 121.7(3) . . ?
C22 C21 C20 119.9(3) . . ?
C22 C21 H21 120.0 . . ?
C20 C21 H21 120.0 . . ?
N3 C22 C21 122.7(3) . . ?
N3 C22 H22 118.7 . . ?
C21 C22 H22 118.7 . . ?
N1 C23 H23A 109.5 . . ?
N1 C23 H23B 109.5 . . ?
H23A C23 H23B 109.5 . . ?
N1 C23 H23C 109.5 . . ?
H23A C23 H23C 109.5 . . ?
H23B C23 H23C 109.5 . . ?
N1 C24 H24A 109.5 . . ?
N1 C24 H24B 109.5 . . ?
H24A C24 H24B 109.5 . . ?
N1 C24 H24C 109.5 . . ?
H24A C24 H24C 109.5 . . ?
H24B C24 H24C 109.5 . . ?
N4 N5 C4 113.6(3) . . ?
N5 N4 C7 114.2(3) . . ?
C1 N1 C24 121.7(3) . . ?
C1 N1 C23 121.9(3) . . ?
C24 N1 C23 116.0(4) . . ?
C13 N2 C17 115.5(3) . . ?
C13 N2 Ag1 121.3(3) . . ?
C17 N2 Ag1 122.1(3) . . ?
C18 N3 C22 117.4(3) . . ?
C18 N3 Ag1 120.7(2) . 1_545 ?
C22 N3 Ag1 121.5(2) . 1_545 ?
S1 O1 Ag1 153.73(19) . . ?
S1 O1 Ag1 109.28(17) . 2_776 ?
Ag1 O1 Ag1 96.76(10) . 2_776 ?
O2 S1 O3 114.4(2) . . ?
O2 S1 O1 112.8(2) . . ?
O3 S1 O1 110.7(2) . . ?
O2 S1 C10 106.95(18) . . ?
O3 S1 C10 106.60(17) . . ?
O1 S1 C10 104.67(17) . . ?

loop_
_geom_bond_atom_site_label_1
_geom_bond_atom_site_label_2
_geom_bond_distance
_geom_bond_site_symmetry_2
_geom_bond_publ_flag
Ag1 N2 2.195(3) . ?
Ag1 N3 2.199(3) 1_565 ?
Ag1 O1 2.576(3) . ?
Ag1 O1 2.586(3) 2_776 ?
C1 N1 1.359(5) . ?
C1 C6 1.400(5) . ?
C1 C2 1.410(5) . ?
C2 C3 1.370(5) . ?
C2 H2 0.9300 . ?
C3 C4 1.384(5) . ?
C3 H3 0.9300 . ?
C4 C5 1.395(5) . ?
C4 N5 1.411(5) . ?
C5 C6 1.370(5) . ?
C5 H5 0.9300 . ?
C6 H6 0.9300 . ?
C7 C8 1.367(5) . ?
C7 C12 1.385(6) . ?
C7 N4 1.426(5) . ?
C8 C9 1.379(5) . ?
C8 H8 0.9300 . ?
C9 C10 1.362(5) . ?
C9 H9 0.9300 . ?
C10 C11 1.389(6) . ?
C10 S1 1.778(4) . ?
C11 C12 1.378(5) . ?
C11 H11 0.9300 . ?
C12 H12 0.9300 . ?
C13 N2 1.297(5) . ?
C13 C14 1.371(6) . ?
C13 H13 0.9300 . ?
C14 C15 1.330(5) . ?
C14 H14 0.9300 . ?
C15 C16 1.392(5) . ?
C15 C20 1.483(4) . ?
C16 C17 1.381(5) . ?
C16 H16 0.9300 . ?
C17 N2 1.336(6) . ?
C17 H17 0.9300 . ?
C18 N3 1.325(5) . ?
C18 C19 1.372(5) . ?
C18 H18 0.9300 . ?
C19 C20 1.378(5) . ?
C19 H19 0.9300 . ?
C20 C21 1.389(5) . ?
C21 C22 1.383(5) . ?
C21 H21 0.9300 . ?
C22 N3 1.331(5) . ?
C22 H22 0.9300 . ?
C23 N1 1.440(5) . ?
C23 H23A 0.9600 . ?
C23 H23B 0.9600 . ?
C23 H23C 0.9600 . ?
C24 N1 1.433(5) . ?
C24 H24A 0.9600 . ?
C24 H24B 0.9600 . ?
C24 H24C 0.9600 . ?
N5 N4 1.245(4) . ?
N3 Ag1 2.199(3) 1_545 ?
O1 S1 1.445(3) . ?
O1 Ag1 2.586(3) 2_776 ?
O2 S1 1.428(3) . ?
O3 S1 1.436(3) . ?

loop_
_geom_torsion_atom_site_label_1
_geom_torsion_atom_site_label_2
_geom_torsion_atom_site_label_3
_geom_torsion_atom_site_label_4
_geom_torsion
_geom_torsion_site_symmetry_1
_geom_torsion_site_symmetry_2
_geom_torsion_site_symmetry_3
_geom_torsion_site_symmetry_4
_geom_torsion_publ_flag
N1 C1 C2 C3 177.0(4) . . . . ?
C6 C1 C2 C3 -2.1(6) . . . . ?
C1 C2 C3 C4 1.7(6) . . . . ?
C2 C3 C4 C5 -0.2(6) . . . . ?
C2 C3 C4 N5 -178.9(4) . . . . ?
C3 C4 C5 C6 -0.9(5) . . . . ?
N5 C4 C5 C6 177.8(3) . . . . ?
C4 C5 C6 C1 0.4(6) . . . . ?
N1 C1 C6 C5 -178.0(4) . . . . ?
C2 C1 C6 C5 1.1(5) . . . . ?
C12 C7 C8 C9 0.3(6) . . . . ?
N4 C7 C8 C9 179.8(4) . . . . ?
C7 C8 C9 C10 -0.1(7) . . . . ?
C8 C9 C10 C11 -0.5(6) . . . . ?
C8 C9 C10 S1 -174.2(3) . . . . ?
C9 C10 C11 C12 0.9(7) . . . . ?
S1 C10 C11 C12 174.8(4) . . . . ?
C10 C11 C12 C7 -0.7(7) . . . . ?
C8 C7 C12 C11 0.1(7) . . . . ?
N4 C7 C12 C11 -179.4(4) . . . . ?
N2 C13 C14 C15 0.8(10) . . . . ?
C13 C14 C15 C16 1.9(8) . . . . ?
C13 C14 C15 C20 179.9(5) . . . . ?
C14 C15 C16 C17 -2.5(7) . . . . ?
C20 C15 C16 C17 179.5(4) . . . . ?
C15 C16 C17 N2 0.6(8) . . . . ?
N3 C18 C19 C20 -0.7(7) . . . . ?
C18 C19 C20 C21 0.2(6) . . . . ?
C18 C19 C20 C15 179.8(4) . . . . ?
C14 C15 C20 C19 159.9(5) . . . . ?
C16 C15 C20 C19 -22.3(6) . . . . ?
C14 C15 C20 C21 -20.6(6) . . . . ?
C16 C15 C20 C21 157.2(4) . . . . ?
C19 C20 C21 C22 1.0(6) . . . . ?
C15 C20 C21 C22 -178.6(4) . . . . ?
C20 C21 C22 N3 -1.8(7) . . . . ?
C3 C4 N5 N4 172.5(3) . . . . ?
C5 C4 N5 N4 -6.2(5) . . . . ?
C4 N5 N4 C7 178.9(3) . . . . ?
C8 C7 N4 N5 -5.3(5) . . . . ?
C12 C7 N4 N5 174.2(4) . . . . ?
C6 C1 N1 C24 -169.5(4) . . . . ?
C2 C1 N1 C24 11.5(6) . . . . ?
C6 C1 N1 C23 3.1(6) . . . . ?
C2 C1 N1 C23 -175.8(4) . . . . ?
C14 C13 N2 C17 -2.8(9) . . . . ?
C14 C13 N2 Ag1 -171.2(5) . . . . ?
C16 C17 N2 C13 2.1(8) . . . . ?
C16 C17 N2 Ag1 170.4(4) . . . . ?
N3 Ag1 N2 C13 -86.3(7) 1_565 . . . ?
O1 Ag1 N2 C13 33.5(4) . . . . ?
O1 Ag1 N2 C13 116.8(4) 2_776 . . . ?
N3 Ag1 N2 C17 106.0(6) 1_565 . . . ?
O1 Ag1 N2 C17 -134.2(4) . . . . ?
O1 Ag1 N2 C17 -50.9(4) 2_776 . . . ?
C19 C18 N3 C22 0.0(6) . . . . ?
C19 C18 N3 Ag1 -172.8(3) . . . 1_545 ?
C21 C22 N3 C18 1.2(7) . . . . ?
C21 C22 N3 Ag1 173.9(3) . . . 1_545 ?
N2 Ag1 O1 S1 -82.2(4) . . . . ?
N3 Ag1 O1 S1 86.2(4) 1_565 . . . ?
O1 Ag1 O1 S1 -172.5(5) 2_776 . . . ?
N2 Ag1 O1 Ag1 90.37(12) . . . 2_776 ?
N3 Ag1 O1 Ag1 -101.28(12) 1_565 . . 2_776 ?
O1 Ag1 O1 Ag1 0.0 2_776 . . 2_776 ?
Ag1 O1 S1 O2 -62.3(5) . . . . ?
Ag1 O1 S1 O2 125.54(19) 2_776 . . . ?
Ag1 O1 S1 O3 168.1(4) . . . . ?
Ag1 O1 S1 O3 -4.1(2) 2_776 . . . ?
Ag1 O1 S1 C10 53.6(5) . . . . ?
Ag1 O1 S1 C10 -118.57(17) 2_776 . . . ?
C9 C10 S1 O2 -147.0(4) . . . . ?
C11 C10 S1 O2 39.2(4) . . . . ?
C9 C10 S1 O3 -24.2(4) . . . . ?
C11 C10 S1 O3 162.0(3) . . . . ?
C9 C10 S1 O1 93.1(4) . . . . ?
C11 C10 S1 O1 -80.7(4) . . . . ?
